data_7038493
loop_
_publ_author_name
'Hering-Junghans, Christian'
'Schulz, Axel'
'Thomas, Max'
'Villinger, Alexander'

_publ_section_title
;
 Synthesis of mono-, di-, and triaminobismuthanes and observation of C-C
 coupling of aromatic systems with bismuth(iii) chloride.
;
_journal_issue 14
_journal_name_full 'Dalton transactions (Cambridge, England : 2003)'
_journal_page_first 6053
_journal_page_last 6059
_journal_paper_doi 10.1039/c6dt00229c
_journal_volume 45
_journal_year 2016
_chemical_formula_moiety 'C18 H32 Bi Cl2 N Si, 0.5(C6 H6)'
_chemical_formula_sum 'C21 H35 Bi Cl2 N Si'
_chemical_formula_weight 609.47
_chemical_name_systematic
;
 ?
;
_space_group_IT_number 2
_symmetry_cell_setting triclinic
_symmetry_Int_Tables_number 2
_symmetry_space_group_name_Hall '-P 1'
_symmetry_space_group_name_H-M 'P -1'
_atom_sites_solution_hydrogens geom
_atom_sites_solution_primary direct
_atom_sites_solution_secondary difmap
_audit_creation_method SHELXL-97
_audit_update_record
;
2016-01-15 deposited with the CCDC.
2016-02-18 downloaded from the CCDC.
;
_cell_angle_alpha 79.412(2)
_cell_angle_beta 86.011(2)
_cell_angle_gamma 75.179(2)
_cell_formula_units_Z 4
_cell_length_a 10.1484(5)
_cell_length_b 15.3428(7)
_cell_length_c 16.9799(8)
_cell_measurement_reflns_used 9893
_cell_measurement_temperature 173(2)
_cell_measurement_theta_max 53.638
_cell_measurement_theta_min 4.867
_cell_volume 2511.7(2)
_computing_cell_refinement 'Bruker Apex V7.51A'
_computing_data_collection 'Bruker Apex V7.51A'
_computing_data_reduction 'Bruker SAINT'
_computing_molecular_graphics 'ORTEP-3v2.01 (Farrugia, 1997)'
_computing_publication_material SHELXL-97
_computing_structure_refinement 'SHELXL-97 (Sheldrick, 1997)'
_computing_structure_solution 'SHELXS-97 (Sheldrick, 1997)'
_diffrn_ambient_temperature 173(2)
_diffrn_measured_fraction_theta_full 0.991
_diffrn_measured_fraction_theta_max 0.991
_diffrn_measurement_device_type 'Bruker Apex Kappa II-CCD-diffractometer'
_diffrn_measurement_method 'phi and omega scans'
_diffrn_radiation_monochromator graphite
_diffrn_radiation_source 'sealed tube'
_diffrn_radiation_type MoK\a
_diffrn_radiation_wavelength 0.71073
_diffrn_reflns_av_R_equivalents 0.0597
_diffrn_reflns_av_sigmaI/netI 0.0651
_diffrn_reflns_limit_h_max 11
_diffrn_reflns_limit_h_min -15
_diffrn_reflns_limit_k_max 22
_diffrn_reflns_limit_k_min -22
_diffrn_reflns_limit_l_max 25
_diffrn_reflns_limit_l_min -24
_diffrn_reflns_number 84282
_diffrn_reflns_theta_full 32.00
_diffrn_reflns_theta_max 32.00
_diffrn_reflns_theta_min 2.00
_exptl_absorpt_coefficient_mu 7.286
_exptl_absorpt_correction_T_max 0.7593
_exptl_absorpt_correction_T_min 0.1847
_exptl_absorpt_correction_type multi-scan
_exptl_absorpt_process_details '(SADABS; Sheldrick, 2004)'
_exptl_crystal_colour yellow
_exptl_crystal_density_diffrn 1.612
_exptl_crystal_density_method 'not measured'
_exptl_crystal_description block
_exptl_crystal_F_000 1196
_exptl_crystal_size_max 0.35
_exptl_crystal_size_mid 0.10
_exptl_crystal_size_min 0.04
_refine_diff_density_max 0.948
_refine_diff_density_min -1.502
_refine_diff_density_rms 0.142
_refine_ls_extinction_method none
_refine_ls_goodness_of_fit_ref 1.012
_refine_ls_hydrogen_treatment constr
_refine_ls_matrix_type full
_refine_ls_number_parameters 479
_refine_ls_number_reflns 17282
_refine_ls_number_restraints 16
_refine_ls_restrained_S_all 1.012
_refine_ls_R_factor_all 0.0766
_refine_ls_R_factor_gt 0.0348
_refine_ls_shift/su_max 0.004
_refine_ls_shift/su_mean 0.000
_refine_ls_structure_factor_coef Fsqd
_refine_ls_weighting_details 'calc w=1/[\s^2^(Fo^2^)+(0.0185P)^2^+0.9092P] where P=(Fo^2^+2Fc^2^)/3'
_refine_ls_weighting_scheme calc
_refine_ls_wR_factor_gt 0.0552
_refine_ls_wR_factor_ref 0.0651
_reflns_number_gt 11399
_reflns_number_total 17282
_reflns_threshold_expression >2\s(I)
_cod_data_source_file c6dt00229c2.cif
_cod_data_source_block is_mt22b
_cod_depositor_comments 'Adding full bibliography for 7038481--7038499.cif.'
_cod_database_code 7038493

loop_
_symmetry_equiv_pos_as_xyz
'x, y, z'
'-x, -y, -z'

loop_
_atom_site_label
_atom_site_type_symbol
_atom_site_fract_x
_atom_site_fract_y
_atom_site_fract_z
_atom_site_U_iso_or_equiv
_atom_site_adp_type
_atom_site_occupancy
_atom_site_symmetry_multiplicity
_atom_site_calc_flag
_atom_site_refinement_flags
_atom_site_disorder_assembly
_atom_site_disorder_group
Bi1 Bi 0.419893(13) 0.592492(9) 0.653020(8) 0.03044(4) Uani 1 1 d . . .
N1 N 0.3398(2) 0.68678(18) 0.73091(15) 0.0239(6) Uani 1 1 d . . .
Si1 Si 0.39815(10) 0.70622(7) 0.81951(6) 0.0313(2) Uani 1 1 d . . .
Cl1 Cl 0.49223(11) 0.45586(6) 0.75524(6) 0.0503(3) Uani 1 1 d . . .
Cl2 Cl 0.65060(11) 0.62166(8) 0.63441(9) 0.0784(5) Uani 1 1 d . . .
C1 C 0.2104(3) 0.7411(2) 0.69830(17) 0.0206(6) Uani 1 1 d . . .
C2 C 0.2050(3) 0.8227(2) 0.64286(18) 0.0222(7) Uani 1 1 d . . .
C3 C 0.0786(3) 0.8736(2) 0.61265(19) 0.0244(7) Uani 1 1 d . . .
H3 H 0.0746 0.9289 0.5758 0.029 Uiso 1 1 calc R . .
C4 C -0.0409(3) 0.8468(2) 0.63429(19) 0.0230(7) Uani 1 1 d . . .
C5 C -0.0333(3) 0.7658(2) 0.68846(19) 0.0257(7) Uani 1 1 d . . .
H5 H -0.1145 0.7465 0.7037 0.031 Uiso 1 1 calc R . .
C6 C 0.0893(3) 0.7122(2) 0.72109(18) 0.0230(7) Uani 1 1 d . . .
C7 C 0.3327(3) 0.8544(2) 0.6144(2) 0.0269(7) Uani 1 1 d . . .
H7 H 0.4093 0.8149 0.6485 0.032 Uiso 1 1 calc R . .
C8 C 0.3696(3) 0.8419(3) 0.5278(2) 0.0390(9) Uani 1 1 d . . .
H8A H 0.3772 0.7781 0.5229 0.059 Uiso 1 1 calc R . .
H8B H 0.4568 0.8572 0.5123 0.059 Uiso 1 1 calc R . .
H8C H 0.2983 0.8822 0.4925 0.059 Uiso 1 1 calc R . .
C9 C 0.3202(4) 0.9541(2) 0.6235(2) 0.0400(9) Uani 1 1 d . . .
H9A H 0.2952 0.9612 0.6792 0.060 Uiso 1 1 calc R . .
H9B H 0.2496 0.9949 0.5880 0.060 Uiso 1 1 calc R . .
H9C H 0.4076 0.9696 0.6092 0.060 Uiso 1 1 calc R . .
C10 C -0.1751(3) 0.9039(2) 0.5998(2) 0.0266(7) Uani 1 1 d . . .
H10 H -0.1542 0.9518 0.5558 0.032 Uiso 1 1 calc R . .
C11 C -0.2648(4) 0.9536(3) 0.6621(2) 0.0398(9) Uani 1 1 d . . .
H11A H -0.2134 0.9883 0.6854 0.060 Uiso 1 1 calc R . .
H11B H -0.2925 0.9087 0.7045 0.060 Uiso 1 1 calc R . .
H11C H -0.3460 0.9956 0.6364 0.060 Uiso 1 1 calc R . .
C12 C -0.2540(3) 0.8495(2) 0.5632(2) 0.0372(9) Uani 1 1 d . . .
H12A H -0.3343 0.8914 0.5364 0.056 Uiso 1 1 calc R . .
H12B H -0.2831 0.8052 0.6055 0.056 Uiso 1 1 calc R . .
H12C H -0.1953 0.8170 0.5240 0.056 Uiso 1 1 calc R . .
C13 C 0.0907(3) 0.6233(2) 0.7788(2) 0.0293(8) Uani 1 1 d . . .
H13 H 0.1861 0.5960 0.7974 0.035 Uiso 1 1 calc R . .
C14 C -0.0010(4) 0.6388(3) 0.8522(2) 0.0417(9) Uani 1 1 d . . .
H14A H 0.0047 0.5802 0.8881 0.063 Uiso 1 1 calc R . .
H14B H -0.0954 0.6655 0.8355 0.063 Uiso 1 1 calc R . .
H14C H 0.0285 0.6807 0.8803 0.063 Uiso 1 1 calc R . .
C15 C 0.0500(4) 0.5549(3) 0.7357(2) 0.0477(10) Uani 1 1 d . . .
H15A H 0.0566 0.4969 0.7726 0.071 Uiso 1 1 calc R . .
H15B H 0.1114 0.5445 0.6893 0.071 Uiso 1 1 calc R . .
H15C H -0.0439 0.5797 0.7176 0.071 Uiso 1 1 calc R . .
C16 C 0.3928(4) 0.6118(3) 0.9048(2) 0.0434(10) Uani 1 1 d . . .
H16A H 0.2984 0.6072 0.9155 0.065 Uiso 1 1 calc R . .
H16B H 0.4284 0.6244 0.9526 0.065 Uiso 1 1 calc R . .
H16C H 0.4487 0.5539 0.8913 0.065 Uiso 1 1 calc R . .
C17 C 0.5759(4) 0.7184(4) 0.8066(3) 0.0688(15) Uani 1 1 d . . .
H17A H 0.6359 0.6620 0.7925 0.103 Uiso 1 1 calc R . .
H17B H 0.6056 0.7295 0.8568 0.103 Uiso 1 1 calc R . .
H17C H 0.5803 0.7700 0.7637 0.103 Uiso 1 1 calc R . .
C18 C 0.2839(5) 0.8130(3) 0.8447(3) 0.0587(12) Uani 1 1 d . . .
H18A H 0.1891 0.8084 0.8466 0.088 Uiso 1 1 calc R . .
H18B H 0.2945 0.8649 0.8037 0.088 Uiso 1 1 calc R . .
H18C H 0.3076 0.8222 0.8970 0.088 Uiso 1 1 calc R . .
Bi2 Bi 0.876368(13) 0.425772(8) 0.608943(7) 0.02734(4) Uani 1 1 d . A .
N2 N 0.9328(3) 0.30008(17) 0.68973(15) 0.0225(6) Uani 1 1 d . . .
Si2 Si 0.89239(9) 0.19539(6) 0.68960(6) 0.0265(2) Uani 1 1 d . A .
Cl3 Cl 0.66064(10) 0.40732(7) 0.55992(6) 0.0466(2) Uani 1 1 d . . .
Cl4 Cl 0.99361(10) 0.38147(6) 0.48214(5) 0.0436(2) Uani 1 1 d . . .
C19A C 1.0290(9) 0.3065(6) 0.7459(5) 0.0210(9) Uani 0.617(7) 1 d P A 1
C20A C 1.1698(8) 0.2961(5) 0.7250(4) 0.0244(8) Uani 0.617(7) 1 d P A 1
C21A C 1.2549(7) 0.3045(4) 0.7820(3) 0.0250(6) Uani 0.617(7) 1 d P A 1
H21A H 1.3485 0.2984 0.7675 0.030 Uiso 0.617(7) 1 calc PR A 1
C22A C 1.2135(6) 0.3212(5) 0.8588(4) 0.0252(12) Uani 0.617(7) 1 d P A 1
C23A C 1.0758(6) 0.3310(4) 0.8770(4) 0.0244(8) Uani 0.617(7) 1 d P A 1
H23A H 1.0444 0.3413 0.9293 0.029 Uiso 0.617(7) 1 calc PR A 1
C24A C 0.9805(7) 0.3267(6) 0.8236(5) 0.0250(6) Uani 0.617(7) 1 d P A 1
C25A C 1.2300(10) 0.2763(6) 0.6436(4) 0.0244(8) Uani 0.617(7) 1 d PD A 1
H25A H 1.1564 0.2702 0.6102 0.029 Uiso 0.617(7) 1 calc PR A 1
C26A C 1.287(4) 0.3574(17) 0.602(4) 0.052(4) Uani 0.617(7) 1 d PD A 1
H26A H 1.3236 0.3469 0.5487 0.079 Uiso 0.617(7) 1 calc PR A 1
H26B H 1.3603 0.3631 0.6342 0.079 Uiso 0.617(7) 1 calc PR A 1
H26C H 1.2142 0.4139 0.5970 0.079 Uiso 0.617(7) 1 calc PR A 1
C27A C 1.342(3) 0.1871(13) 0.6539(15) 0.044(3) Uani 0.617(7) 1 d PD A 1
H27A H 1.3801 0.1750 0.6012 0.066 Uiso 0.617(7) 1 calc PR A 1
H27B H 1.3037 0.1365 0.6805 0.066 Uiso 0.617(7) 1 calc PR A 1
H27C H 1.4145 0.1927 0.6865 0.066 Uiso 0.617(7) 1 calc PR A 1
C28A C 1.3146(6) 0.3261(5) 0.9186(4) 0.0349(13) Uani 0.617(7) 1 d PD A 1
H28A H 1.3836 0.3530 0.8843 0.042 Uiso 0.617(7) 1 calc PR A 1
C29A C 1.261(4) 0.3930(11) 0.9745(18) 0.070(5) Uani 0.617(7) 1 d PD A 1
H29A H 1.2041 0.4494 0.9449 0.106 Uiso 0.617(7) 1 calc PR A 1
H29B H 1.3375 0.4069 0.9976 0.106 Uiso 0.617(7) 1 calc PR A 1
H29C H 1.2062 0.3663 1.0176 0.106 Uiso 0.617(7) 1 calc PR A 1
C30A C 1.392(3) 0.237(2) 0.954(4) 0.102(7) Uani 0.617(7) 1 d PD A 1
H30A H 1.4312 0.2014 0.9118 0.153 Uiso 0.617(7) 1 calc PR A 1
H30B H 1.3321 0.2048 0.9894 0.153 Uiso 0.617(7) 1 calc PR A 1
H30C H 1.4656 0.2429 0.9855 0.153 Uiso 0.617(7) 1 calc PR A 1
C31A C 0.8332(7) 0.3438(6) 0.8498(5) 0.0250(6) Uani 0.617(7) 1 d PD A 1
H31A H 0.7804 0.3416 0.8029 0.030 Uiso 0.617(7) 1 calc PR A 1
C32A C 0.776(12) 0.4381(15) 0.874(3) 0.049(5) Uani 0.617(7) 1 d PD A 1
H32A H 0.6797 0.4453 0.8897 0.073 Uiso 0.617(7) 1 calc PR A 1
H32B H 0.7847 0.4858 0.8281 0.073 Uiso 0.617(7) 1 calc PR A 1
H32C H 0.8273 0.4433 0.9188 0.073 Uiso 0.617(7) 1 calc PR A 1
C33A C 0.8074(10) 0.2693(10) 0.9176(8) 0.046(2) Uani 0.617(7) 1 d PD A 1
H33A H 0.7095 0.2806 0.9305 0.069 Uiso 0.617(7) 1 calc PR A 1
H33B H 0.8565 0.2699 0.9651 0.069 Uiso 0.617(7) 1 calc PR A 1
H33C H 0.8396 0.2094 0.9009 0.069 Uiso 0.617(7) 1 calc PR A 1
C19B C 1.0193(12) 0.3105(8) 0.7525(7) 0.0210(9) Uani 0.383(7) 1 d PGD A 2
C20B C 1.1600(13) 0.2918(7) 0.7412(4) 0.0244(8) Uani 0.383(7) 1 d PGD A 2
C21B C 1.2425(8) 0.2897(5) 0.8039(5) 0.0250(6) Uani 0.383(7) 1 d PGD A 2
H21B H 1.3387 0.2770 0.7961 0.030 Uiso 0.383(7) 1 calc PR A 2
C22B C 1.1842(8) 0.3063(5) 0.8779(4) 0.0252(12) Uani 0.383(7) 1 d PGD A 2
C23B C 1.0435(8) 0.3249(6) 0.8893(6) 0.0244(8) Uani 0.383(7) 1 d PGD A 2
H23B H 1.0037 0.3362 0.9399 0.029 Uiso 0.383(7) 1 calc PR A 2
C24B C 0.9610(8) 0.3270(7) 0.8266(8) 0.0250(6) Uani 0.383(7) 1 d PGD A 2
C25B C 1.2274(16) 0.2715(9) 0.6635(6) 0.0244(8) Uani 0.383(7) 1 d PD A 2
H25B H 1.1533 0.2659 0.6303 0.029 Uiso 0.383(7) 1 calc PR A 2
C26B C 1.288(6) 0.348(3) 0.614(6) 0.052(4) Uani 0.383(7) 1 d PD A 2
H26D H 1.2173 0.4055 0.6068 0.079 Uiso 0.383(7) 1 calc PR A 2
H26E H 1.3189 0.3315 0.5613 0.079 Uiso 0.383(7) 1 calc PR A 2
H26F H 1.3646 0.3542 0.6420 0.079 Uiso 0.383(7) 1 calc PR A 2
C27B C 1.333(5) 0.179(2) 0.671(3) 0.044(3) Uani 0.383(7) 1 d PD A 2
H27D H 1.3729 0.1699 0.6182 0.066 Uiso 0.383(7) 1 calc PR A 2
H27E H 1.2880 0.1300 0.6930 0.066 Uiso 0.383(7) 1 calc PR A 2
H27F H 1.4045 0.1783 0.7072 0.066 Uiso 0.383(7) 1 calc PR A 2
C28B C 1.2723(11) 0.3037(7) 0.9500(7) 0.0349(13) Uani 0.383(7) 1 d PD A 2
H28B H 1.2254 0.2775 0.9990 0.042 Uiso 0.383(7) 1 calc PR A 2
C29B C 1.259(6) 0.4021(18) 0.956(3) 0.070(5) Uani 0.383(7) 1 d PD A 2
H29D H 1.1626 0.4336 0.9598 0.106 Uiso 0.383(7) 1 calc PR A 2
H29E H 1.3009 0.4317 0.9080 0.106 Uiso 0.383(7) 1 calc PR A 2
H29F H 1.3058 0.4051 1.0036 0.106 Uiso 0.383(7) 1 calc PR A 2
C30B C 1.409(5) 0.246(3) 0.949(6) 0.102(7) Uani 0.383(7) 1 d PD A 2
H30D H 1.4178 0.2081 0.9077 0.153 Uiso 0.383(7) 1 calc PR A 2
H30E H 1.4273 0.2065 1.0017 0.153 Uiso 0.383(7) 1 calc PR A 2
H30F H 1.4742 0.2843 0.9380 0.153 Uiso 0.383(7) 1 calc PR A 2
C31B C 0.8044(12) 0.3490(10) 0.8432(9) 0.0250(6) Uani 0.383(7) 1 d PD A 2
H31B H 0.7566 0.3541 0.7924 0.030 Uiso 0.383(7) 1 calc PR A 2
C32B C 0.766(19) 0.442(3) 0.872(6) 0.049(5) Uani 0.383(7) 1 d PD A 2
H32D H 0.6690 0.4562 0.8873 0.073 Uiso 0.383(7) 1 calc PR A 2
H32E H 0.7831 0.4892 0.8281 0.073 Uiso 0.383(7) 1 calc PR A 2
H32F H 0.8208 0.4387 0.9178 0.073 Uiso 0.383(7) 1 calc PR A 2
C33B C 0.7629(18) 0.2764(18) 0.9071(15) 0.046(2) Uani 0.383(7) 1 d PD A 2
H33D H 0.8049 0.2156 0.8942 0.069 Uiso 0.383(7) 1 calc PR A 2
H33E H 0.6635 0.2867 0.9087 0.069 Uiso 0.383(7) 1 calc PR A 2
H33F H 0.7936 0.2804 0.9595 0.069 Uiso 0.383(7) 1 calc PR A 2
C34 C 0.7087(3) 0.2035(3) 0.7150(2) 0.0423(10) Uani 1 1 d . . .
H34A H 0.6886 0.2177 0.7692 0.063 Uiso 1 1 calc R A .
H34B H 0.6881 0.1450 0.7126 0.063 Uiso 1 1 calc R . .
H34C H 0.6527 0.2521 0.6766 0.063 Uiso 1 1 calc R . .
C35 C 0.9331(4) 0.1627(3) 0.5887(2) 0.0416(9) Uani 1 1 d . . .
H35A H 1.0307 0.1554 0.5767 0.062 Uiso 1 1 calc R A .
H35B H 0.8807 0.2106 0.5483 0.062 Uiso 1 1 calc R . .
H35C H 0.9092 0.1048 0.5882 0.062 Uiso 1 1 calc R . .
C36 C 1.0003(4) 0.1057(3) 0.7641(2) 0.0427(9) Uani 1 1 d . . .
H36A H 1.0965 0.1046 0.7523 0.064 Uiso 1 1 calc R A .
H36B H 0.9852 0.0458 0.7609 0.064 Uiso 1 1 calc R . .
H36C H 0.9757 0.1194 0.8181 0.064 Uiso 1 1 calc R . .
C37A C 0.8293(11) 0.9693(9) 1.0111(5) 0.105(4) Uiso 0.508(4) 1 d PG B 1
H37A H 0.8737 0.9737 1.0571 0.126 Uiso 0.508(4) 1 calc PR B 1
C38A C 0.6910(11) 1.0102(7) 1.0017(5) 0.113(5) Uiso 0.508(4) 1 d PG B 1
H38A H 0.6409 1.0424 1.0414 0.136 Uiso 0.508(4) 1 calc PR B 1
C39A C 0.6260(7) 1.0038(6) 0.9343(6) 0.084(3) Uiso 0.508(4) 1 d PG B 1
H39A H 0.5315 1.0317 0.9280 0.101 Uiso 0.508(4) 1 calc PR B 1
C40A C 0.6993(10) 0.9567(7) 0.8763(5) 0.104(7) Uiso 0.508(4) 1 d PG B 1
H40A H 0.6548 0.9523 0.8303 0.125 Uiso 0.508(4) 1 calc PR B 1
C41A C 0.8376(9) 0.9158(7) 0.8857(6) 0.082(5) Uiso 0.508(4) 1 d PG B 1
H41A H 0.8877 0.8836 0.8460 0.099 Uiso 0.508(4) 1 calc PR B 1
C42A C 0.9026(7) 0.9222(7) 0.9531(7) 0.116(5) Uiso 0.508(4) 1 d PG B 1
H42A H 0.9971 0.8943 0.9594 0.139 Uiso 0.508(4) 1 calc PR B 1
C37B C 0.7856(19) 1.0087(12) 0.9955(14) 0.084(8) Uiso 0.253(14) 1 d PG C 2
H37B H 0.7768 1.0471 1.0345 0.100 Uiso 0.253(14) 1 calc PR C 2
C38B C 0.6885(15) 1.0286(9) 0.9367(13) 0.074(7) Uiso 0.253(14) 1 d PG C 2
H38B H 0.6134 1.0805 0.9355 0.089 Uiso 0.253(14) 1 calc PR C 2
C39B C 0.7014(13) 0.9724(12) 0.8795(9) 0.053(8) Uiso 0.253(14) 1 d PG C 2
H39B H 0.6350 0.9860 0.8393 0.063 Uiso 0.253(14) 1 calc PR C 2
C40B C 0.8113(15) 0.8964(11) 0.8812(8) 0.051(6) Uiso 0.253(14) 1 d PG C 2
H40B H 0.8201 0.8581 0.8422 0.062 Uiso 0.253(14) 1 calc PR C 2
C41B C 0.9084(15) 0.8766(10) 0.9400(9) 0.070(9) Uiso 0.253(14) 1 d PG C 2
H41B H 0.9836 0.8246 0.9412 0.084 Uiso 0.253(14) 1 calc PR C 2
C42B C 0.8955(17) 0.9327(13) 0.9971(11) 0.074(7) Uiso 0.253(14) 1 d PG C 2
H42B H 0.9619 0.9191 1.0373 0.089 Uiso 0.253(14) 1 calc PR C 2
C37C C 0.7672(18) 0.9780(13) 1.0383(12) 0.073(6) Uiso 0.239(14) 1 d PG D 3
H37C H 0.7572 0.9928 1.0906 0.088 Uiso 0.239(14) 1 calc PR D 3
C38C C 0.6839(16) 1.0332(11) 0.9775(16) 0.073(6) Uiso 0.239(14) 1 d PG D 3
H38C H 0.6168 1.0857 0.9883 0.088 Uiso 0.239(14) 1 calc PR D 3
C39C C 0.699(2) 1.0115(18) 0.9009(12) 0.121(11) Uiso 0.239(14) 1 d PG D 3
H39C H 0.6415 1.0492 0.8593 0.145 Uiso 0.239(14) 1 calc PR D 3
C40C C 0.797(3) 0.9346(19) 0.8850(9) 0.121(13) Uiso 0.239(14) 1 d PG D 3
H40C H 0.8066 0.9198 0.8327 0.145 Uiso 0.239(14) 1 calc PR D 3
C41C C 0.880(2) 0.8795(12) 0.9458(11) 0.079(10) Uiso 0.239(14) 1 d PG D 3
H41C H 0.9470 0.8269 0.9350 0.095 Uiso 0.239(14) 1 calc PR D 3
C42C C 0.8653(18) 0.9011(12) 1.0225(10) 0.069(7) Uiso 0.239(14) 1 d PG D 3
H42C H 0.9223 0.8634 1.0640 0.083 Uiso 0.239(14) 1 calc PR D 3

loop_
_atom_site_aniso_label
_atom_site_aniso_U_11
_atom_site_aniso_U_22
_atom_site_aniso_U_33
_atom_site_aniso_U_23
_atom_site_aniso_U_13
_atom_site_aniso_U_12
Bi1 0.03218(8) 0.02843(8) 0.02778(7) -0.00785(6) 0.00126(6) -0.00065(6)
N1 0.0188(13) 0.0250(15) 0.0262(14) -0.0050(11) -0.0035(11) -0.0011(11)
Si1 0.0256(5) 0.0422(6) 0.0259(5) -0.0053(4) -0.0053(4) -0.0073(4)
Cl1 0.0706(7) 0.0270(5) 0.0475(6) -0.0037(4) -0.0097(5) -0.0012(5)
Cl2 0.0515(7) 0.0419(6) 0.1483(13) -0.0416(7) 0.0563(8) -0.0208(5)
C1 0.0189(15) 0.0243(17) 0.0189(15) -0.0069(12) -0.0016(12) -0.0035(13)
C2 0.0194(16) 0.0258(17) 0.0237(16) -0.0075(13) -0.0015(12) -0.0072(13)
C3 0.0252(17) 0.0215(17) 0.0263(17) 0.0001(13) -0.0033(13) -0.0079(14)
C4 0.0180(15) 0.0251(17) 0.0261(17) -0.0044(13) -0.0047(13) -0.0045(13)
C5 0.0210(16) 0.0252(18) 0.0305(18) 0.0002(14) -0.0026(14) -0.0081(14)
C6 0.0254(17) 0.0217(17) 0.0234(16) -0.0054(13) 0.0001(13) -0.0078(13)
C7 0.0169(16) 0.0297(19) 0.0324(19) 0.0021(14) -0.0056(13) -0.0068(14)
C8 0.0264(19) 0.051(2) 0.041(2) -0.0064(18) 0.0043(16) -0.0141(18)
C9 0.032(2) 0.037(2) 0.054(3) -0.0050(18) -0.0023(18) -0.0176(17)
C10 0.0251(17) 0.0213(17) 0.0325(19) 0.0013(14) -0.0083(14) -0.0061(14)
C11 0.031(2) 0.033(2) 0.053(2) -0.0073(18) -0.0028(18) -0.0012(16)
C12 0.0296(19) 0.039(2) 0.043(2) -0.0004(17) -0.0108(16) -0.0108(17)
C13 0.0228(17) 0.0274(19) 0.0347(19) 0.0025(15) -0.0057(14) -0.0053(14)
C14 0.040(2) 0.043(2) 0.037(2) 0.0040(17) 0.0035(17) -0.0092(18)
C15 0.064(3) 0.029(2) 0.052(3) -0.0003(18) -0.008(2) -0.017(2)
C16 0.046(2) 0.054(3) 0.025(2) -0.0058(18) -0.0048(17) -0.003(2)
C17 0.047(3) 0.131(5) 0.038(2) 0.002(3) -0.009(2) -0.049(3)
C18 0.082(3) 0.047(3) 0.045(3) -0.024(2) -0.015(2) 0.002(2)
Bi2 0.03256(8) 0.02466(7) 0.02390(7) -0.00589(5) -0.00290(5) -0.00367(6)
N2 0.0242(14) 0.0263(15) 0.0199(13) -0.0055(11) -0.0033(11) -0.0099(12)
Si2 0.0255(5) 0.0276(5) 0.0297(5) -0.0091(4) -0.0005(4) -0.0096(4)
Cl3 0.0351(5) 0.0641(7) 0.0396(5) -0.0111(5) -0.0111(4) -0.0063(5)
Cl4 0.0587(6) 0.0393(5) 0.0290(5) -0.0054(4) 0.0105(4) -0.0086(5)
C19A 0.0247(19) 0.0179(17) 0.0213(19) -0.0062(14) -0.0010(16) -0.0045(14)
C20A 0.0245(13) 0.0355(13) 0.0164(19) -0.0125(14) 0.0046(17) -0.0088(10)
C21A 0.0218(16) 0.0309(12) 0.0221(13) -0.0077(10) -0.0017(13) -0.0036(12)
C22A 0.022(3) 0.036(3) 0.020(3) -0.003(2) 0.000(2) -0.013(2)
C23A 0.0245(13) 0.0355(13) 0.0164(19) -0.0125(14) 0.0046(17) -0.0088(10)
C24A 0.0218(16) 0.0309(12) 0.0221(13) -0.0077(10) -0.0017(13) -0.0036(12)
C25A 0.0245(13) 0.0355(13) 0.0164(19) -0.0125(14) 0.0046(17) -0.0088(10)
C26A 0.053(3) 0.067(6) 0.046(17) -0.017(6) 0.014(5) -0.030(4)
C27A 0.033(4) 0.057(4) 0.046(11) -0.027(4) 0.014(5) -0.010(4)
C28A 0.026(3) 0.057(4) 0.026(4) -0.009(3) -0.005(2) -0.015(3)
C29A 0.074(4) 0.061(5) 0.079(14) -0.035(7) -0.060(8) 0.010(4)
C30A 0.108(8) 0.077(7) 0.117(10) -0.043(8) -0.090(9) 0.027(7)
C31A 0.0218(16) 0.0309(12) 0.0221(13) -0.0077(10) -0.0017(13) -0.0036(12)
C32A 0.039(14) 0.057(3) 0.052(4) -0.029(3) 0.002(6) -0.002(5)
C33A 0.028(7) 0.062(4) 0.049(5) -0.010(3) 0.009(5) -0.016(6)
C19B 0.0247(19) 0.0179(17) 0.0213(19) -0.0062(14) -0.0010(16) -0.0045(14)
C20B 0.0245(13) 0.0355(13) 0.0164(19) -0.0125(14) 0.0046(17) -0.0088(10)
C21B 0.0218(16) 0.0309(12) 0.0221(13) -0.0077(10) -0.0017(13) -0.0036(12)
C22B 0.022(3) 0.036(3) 0.020(3) -0.003(2) 0.000(2) -0.013(2)
C23B 0.0245(13) 0.0355(13) 0.0164(19) -0.0125(14) 0.0046(17) -0.0088(10)
C24B 0.0218(16) 0.0309(12) 0.0221(13) -0.0077(10) -0.0017(13) -0.0036(12)
C25B 0.0245(13) 0.0355(13) 0.0164(19) -0.0125(14) 0.0046(17) -0.0088(10)
C26B 0.053(3) 0.067(6) 0.046(17) -0.017(6) 0.014(5) -0.030(4)
C27B 0.033(4) 0.057(4) 0.046(11) -0.027(4) 0.014(5) -0.010(4)
C28B 0.026(3) 0.057(4) 0.026(4) -0.009(3) -0.005(2) -0.015(3)
C29B 0.074(4) 0.061(5) 0.079(14) -0.035(7) -0.060(8) 0.010(4)
C30B 0.108(8) 0.077(7) 0.117(10) -0.043(8) -0.090(9) 0.027(7)
C31B 0.0218(16) 0.0309(12) 0.0221(13) -0.0077(10) -0.0017(13) -0.0036(12)
C32B 0.039(14) 0.057(3) 0.052(4) -0.029(3) 0.002(6) -0.002(5)
C33B 0.028(7) 0.062(4) 0.049(5) -0.010(3) 0.009(5) -0.016(6)
C34 0.031(2) 0.040(2) 0.062(3) -0.0125(19) 0.0060(18) -0.0178(18)
C35 0.050(2) 0.042(2) 0.042(2) -0.0191(18) -0.0007(19) -0.0212(19)
C36 0.046(2) 0.036(2) 0.047(2) -0.0043(18) -0.0019(19) -0.0136(19)

loop_
_atom_type_symbol
_atom_type_description
_atom_type_scat_dispersion_real
_atom_type_scat_dispersion_imag
_atom_type_scat_source
C C 0.0033 0.0016 'International Tables Vol C Tables 4.2.6.8 and 6.1.1.4'
H H 0.0000 0.0000 'International Tables Vol C Tables 4.2.6.8 and 6.1.1.4'
N N 0.0061 0.0033 'International Tables Vol C Tables 4.2.6.8 and 6.1.1.4'
Si Si 0.0817 0.0704 'International Tables Vol C Tables 4.2.6.8 and 6.1.1.4'
Cl Cl 0.1484 0.1585 'International Tables Vol C Tables 4.2.6.8 and 6.1.1.4'
Bi Bi -4.1077 10.2566 'International Tables Vol C Tables 4.2.6.8 and 6.1.1.4'

loop_
_geom_angle_atom_site_label_1
_geom_angle_atom_site_label_2
_geom_angle_atom_site_label_3
_geom_angle
N1 Bi1 Cl1 97.84(7)
N1 Bi1 Cl2 97.05(7)
Cl1 Bi1 Cl2 93.85(4)
C1 N1 Si1 120.7(2)
C1 N1 Bi1 106.10(18)
Si1 N1 Bi1 133.23(14)
N1 Si1 C18 107.49(16)
N1 Si1 C17 111.25(17)
C18 Si1 C17 109.7(2)
N1 Si1 C16 112.01(16)
C18 Si1 C16 108.30(19)
C17 Si1 C16 108.0(2)
C2 C1 C6 119.8(3)
C2 C1 N1 120.0(3)
C6 C1 N1 120.2(3)
C3 C2 C1 118.6(3)
C3 C2 C7 119.8(3)
C1 C2 C7 121.6(3)
C4 C3 C2 122.6(3)
C4 C3 H3 118.7
C2 C3 H3 118.7
C3 C4 C5 118.0(3)
C3 C4 C10 120.7(3)
C5 C4 C10 121.3(3)
C4 C5 C6 122.3(3)
C4 C5 H5 118.9
C6 C5 H5 118.9
C5 C6 C1 118.8(3)
C5 C6 C13 119.5(3)
C1 C6 C13 121.7(3)
C2 C7 C8 110.9(3)
C2 C7 C9 112.5(3)
C8 C7 C9 110.5(3)
C2 C7 H7 107.6
C8 C7 H7 107.6
C9 C7 H7 107.6
C7 C8 H8A 109.5
C7 C8 H8B 109.5
H8A C8 H8B 109.5
C7 C8 H8C 109.5
H8A C8 H8C 109.5
H8B C8 H8C 109.5
C7 C9 H9A 109.5
C7 C9 H9B 109.5
H9A C9 H9B 109.5
C7 C9 H9C 109.5
H9A C9 H9C 109.5
H9B C9 H9C 109.5
C4 C10 C12 113.4(3)
C4 C10 C11 111.4(3)
C12 C10 C11 110.0(3)
C4 C10 H10 107.2
C12 C10 H10 107.2
C11 C10 H10 107.2
C10 C11 H11A 109.5
C10 C11 H11B 109.5
H11A C11 H11B 109.5
C10 C11 H11C 109.5
H11A C11 H11C 109.5
H11B C11 H11C 109.5
C10 C12 H12A 109.5
C10 C12 H12B 109.5
H12A C12 H12B 109.5
C10 C12 H12C 109.5
H12A C12 H12C 109.5
H12B C12 H12C 109.5
C14 C13 C6 112.3(3)
C14 C13 C15 110.4(3)
C6 C13 C15 110.4(3)
C14 C13 H13 107.9
C6 C13 H13 107.9
C15 C13 H13 107.9
C13 C14 H14A 109.5
C13 C14 H14B 109.5
H14A C14 H14B 109.5
C13 C14 H14C 109.5
H14A C14 H14C 109.5
H14B C14 H14C 109.5
C13 C15 H15A 109.5
C13 C15 H15B 109.5
H15A C15 H15B 109.5
C13 C15 H15C 109.5
H15A C15 H15C 109.5
H15B C15 H15C 109.5
Si1 C16 H16A 109.5
Si1 C16 H16B 109.5
H16A C16 H16B 109.5
Si1 C16 H16C 109.5
H16A C16 H16C 109.5
H16B C16 H16C 109.5
Si1 C17 H17A 109.5
Si1 C17 H17B 109.5
H17A C17 H17B 109.5
Si1 C17 H17C 109.5
H17A C17 H17C 109.5
H17B C17 H17C 109.5
Si1 C18 H18A 109.5
Si1 C18 H18B 109.5
H18A C18 H18B 109.5
Si1 C18 H18C 109.5
H18A C18 H18C 109.5
H18B C18 H18C 109.5
N2 Bi2 Cl3 99.03(7)
N2 Bi2 Cl4 101.15(7)
Cl3 Bi2 Cl4 88.63(3)
C19A N2 C19B 5.9(9)
C19A N2 Si2 120.4(4)
C19B N2 Si2 121.0(5)
C19A N2 Bi2 109.6(4)
C19B N2 Bi2 109.3(5)
Si2 N2 Bi2 129.74(13)
N2 Si2 C34 111.11(15)
N2 Si2 C35 109.24(15)
C34 Si2 C35 109.60(18)
N2 Si2 C36 108.61(15)
C34 Si2 C36 110.00(18)
C35 Si2 C36 108.23(18)
C20A C19A C24A 119.5(4)
C20A C19A N2 121.4(6)
C24A C19A N2 119.1(6)
C21A C20A C19A 117.7(4)
C21A C20A C25A 119.1(5)
C19A C20A C25A 123.2(5)
C20A C21A C22A 124.9(5)
C20A C21A H21A 117.5
C22A C21A H21A 117.5
C23A C22A C21A 115.6(5)
C23A C22A C28A 122.9(5)
C21A C22A C28A 121.5(5)
C22A C23A C24A 124.3(5)
C22A C23A H23A 117.8
C24A C23A H23A 117.8
C23A C24A C19A 117.9(5)
C23A C24A C31A 118.6(6)
C19A C24A C31A 123.5(6)
C20A C25A C27A 110.2(10)
C20A C25A C26A 108(2)
C27A C25A C26A 110.8(7)
C20A C25A H25A 109.2
C27A C25A H25A 109.2
C26A C25A H25A 109.2
C25A C26A H26A 109.5
C25A C26A H26B 109.5
H26A C26A H26B 109.5
C25A C26A H26C 109.5
H26A C26A H26C 109.5
H26B C26A H26C 109.5
C25A C27A H27A 109.5
C25A C27A H27B 109.5
H27A C27A H27B 109.5
C25A C27A H27C 109.5
H27A C27A H27C 109.5
H27B C27A H27C 109.5
C30A C28A C29A 116(2)
C30A C28A C22A 112.1(16)
C29A C28A C22A 115.4(12)
C30A C28A H28A 103.6
C29A C28A H28A 103.6
C22A C28A H28A 103.6
C24A C31A C33A 112.0(6)
C24A C31A C32A 113(4)
C33A C31A C32A 109.8(7)
C24A C31A H31A 107.1
C33A C31A H31A 107.1
C32A C31A H31A 107.1
C20B C19B C24B 120.0
C20B C19B N2 119.9(8)
C24B C19B N2 119.5(8)
C19B C20B C21B 120.0
C19B C20B C25B 121.9(7)
C21B C20B C25B 118.0(7)
C22B C21B C20B 120.0
C22B C21B H21B 120.0
C20B C21B H21B 120.0
C21B C22B C23B 120.0
C21B C22B C28B 121.9(6)
C23B C22B C28B 118.1(6)
C24B C23B C22B 120.0
C24B C23B H23B 120.0
C22B C23B H23B 120.0
C23B C24B C19B 120.0
C23B C24B C31B 117.3(8)
C19B C24B C31B 122.7(8)
C20B C25B C27B 113.6(17)
C20B C25B C26B 116(4)
C27B C25B C26B 110.4(10)
C20B C25B H25B 105.5
C27B C25B H25B 105.5
C26B C25B H25B 105.5
C25B C26B H26D 109.5
C25B C26B H26E 109.5
H26D C26B H26E 109.5
C25B C26B H26F 109.5
H26D C26B H26F 109.5
H26E C26B H26F 109.5
C25B C27B H27D 109.5
C25B C27B H27E 109.5
H27D C27B H27E 109.5
C25B C27B H27F 109.5
H27D C27B H27F 109.5
H27E C27B H27F 109.5
C30B C28B C29B 116(2)
C30B C28B C22B 115(3)
C29B C28B C22B 105(2)
C30B C28B H28B 106.2
C29B C28B H28B 106.2
C22B C28B H28B 106.2
C28B C29B H29D 109.5
C28B C29B H29E 109.5
H29D C29B H29E 109.5
C28B C29B H29F 109.5
H29D C29B H29F 109.5
H29E C29B H29F 109.5
C28B C30B H30D 109.5
C28B C30B H30E 109.5
H30D C30B H30E 109.5
C28B C30B H30F 109.5
H30D C30B H30F 109.5
H30E C30B H30F 109.5
C33B C31B C32B 109.9(10)
C33B C31B C24B 112.3(10)
C32B C31B C24B 106(7)
C33B C31B H31B 109.4
C32B C31B H31B 109.4
C24B C31B H31B 109.4
C31B C32B H32D 109.5
C31B C32B H32E 109.5
H32D C32B H32E 109.5
C31B C32B H32F 109.5
H32D C32B H32F 109.5
H32E C32B H32F 109.5
C31B C33B H33D 109.5
C31B C33B H33E 109.5
H33D C33B H33E 109.5
C31B C33B H33F 109.5
H33D C33B H33F 109.5
H33E C33B H33F 109.5
Si2 C34 H34A 109.5
Si2 C34 H34B 109.5
H34A C34 H34B 109.5
Si2 C34 H34C 109.5
H34A C34 H34C 109.5
H34B C34 H34C 109.5
Si2 C35 H35A 109.5
Si2 C35 H35B 109.5
H35A C35 H35B 109.5
Si2 C35 H35C 109.5
H35A C35 H35C 109.5
H35B C35 H35C 109.5
Si2 C36 H36A 109.5
Si2 C36 H36B 109.5
H36A C36 H36B 109.5
Si2 C36 H36C 109.5
H36A C36 H36C 109.5
H36B C36 H36C 109.5
C38A C37A C42A 120.0
C38A C37A H37A 120.0
C42A C37A H37A 120.0
C39A C38A C37A 120.0
C39A C38A H38A 120.0
C37A C38A H38A 120.0
C38A C39A C40A 120.0
C38A C39A H39A 120.0
C40A C39A H39A 120.0
C41A C40A C39A 120.0
C41A C40A H40A 120.0
C39A C40A H40A 120.0
C40A C41A C42A 120.0
C40A C41A H41A 120.0
C42A C41A H41A 120.0
C41A C42A C37A 120.0
C41A C42A H42A 120.0
C37A C42A H42A 120.0
C38B C37B C42B 120.0
C38B C37B H37B 120.0
C42B C37B H37B 120.0
C37B C38B C39B 120.0
C37B C38B H38B 120.0
C39B C38B H38B 120.0
C40B C39B C38B 120.0
C40B C39B H39B 120.0
C38B C39B H39B 120.0
C41B C40B C39B 120.0
C41B C40B H40B 120.0
C39B C40B H40B 120.0
C40B C41B C42B 120.0
C40B C41B H41B 120.0
C42B C41B H41B 120.0
C41B C42B C37B 120.0
C41B C42B H42B 120.0
C37B C42B H42B 120.0
C38C C37C C42C 120.0
C38C C37C H37C 120.0
C42C C37C H37C 120.0
C39C C38C C37C 120.0
C39C C38C H38C 120.0
C37C C38C H38C 120.0
C38C C39C C40C 120.0
C38C C39C H39C 120.0
C40C C39C H39C 120.0
C41C C40C C39C 120.0
C41C C40C H40C 120.0
C39C C40C H40C 120.0
C40C C41C C42C 120.0
C40C C41C H41C 120.0
C42C C41C H41C 120.0
C41C C42C C37C 120.0
C41C C42C H42C 120.0
C37C C42C H42C 120.0

loop_
_geom_bond_atom_site_label_1
_geom_bond_atom_site_label_2
_geom_bond_distance
Bi1 N1 2.111(3)
Bi1 Cl1 2.4492(10)
Bi1 Cl2 2.4825(11)
N1 C1 1.448(4)
N1 Si1 1.756(3)
Si1 C18 1.851(4)
Si1 C17 1.855(4)
Si1 C16 1.860(4)
C1 C2 1.413(4)
C1 C6 1.416(4)
C2 C3 1.396(4)
C2 C7 1.517(4)
C3 C4 1.384(4)
C3 H3 0.9500
C4 C5 1.392(4)
C4 C10 1.509(4)
C5 C6 1.392(4)
C5 H5 0.9500
C6 C13 1.524(4)
C7 C8 1.526(5)
C7 C9 1.537(5)
C7 H7 1.0000
C8 H8A 0.9800
C8 H8B 0.9800
C8 H8C 0.9800
C9 H9A 0.9800
C9 H9B 0.9800
C9 H9C 0.9800
C10 C12 1.525(4)
C10 C11 1.529(5)
C10 H10 1.0000
C11 H11A 0.9800
C11 H11B 0.9800
C11 H11C 0.9800
C12 H12A 0.9800
C12 H12B 0.9800
C12 H12C 0.9800
C13 C14 1.520(5)
C13 C15 1.534(5)
C13 H13 1.0000
C14 H14A 0.9800
C14 H14B 0.9800
C14 H14C 0.9800
C15 H15A 0.9800
C15 H15B 0.9800
C15 H15C 0.9800
C16 H16A 0.9800
C16 H16B 0.9800
C16 H16C 0.9800
C17 H17A 0.9800
C17 H17B 0.9800
C17 H17C 0.9800
C18 H18A 0.9800
C18 H18B 0.9800
C18 H18C 0.9800
Bi2 N2 2.122(3)
Bi2 Cl3 2.4946(9)
Bi2 Cl4 2.5063(9)
N2 C19A 1.445(7)
N2 C19B 1.482(7)
N2 Si2 1.757(3)
Si2 C34 1.862(3)
Si2 C35 1.862(4)
Si2 C36 1.864(4)
C19A C20A 1.423(7)
C19A C24A 1.434(7)
C20A C21A 1.385(7)
C20A C25A 1.523(7)
C21A C22A 1.391(7)
C21A H21A 0.9500
C22A C23A 1.386(7)
C22A C28A 1.517(8)
C23A C24A 1.392(7)
C23A H23A 0.9500
C24A C31A 1.501(8)
C25A C27A 1.530(7)
C25A C26A 1.540(8)
C25A H25A 1.0000
C26A H26A 0.9800
C26A H26B 0.9800
C26A H26C 0.9800
C27A H27A 0.9800
C27A H27B 0.9800
C27A H27C 0.9800
C28A C30A 1.44(3)
C28A C29A 1.500(16)
C28A H28A 1.0000
C29A H29A 0.9800
C29A H29B 0.9800
C29A H29C 0.9800
C30A H30A 0.9800
C30A H30B 0.9800
C30A H30C 0.9800
C31A C33A 1.526(6)
C31A C32A 1.533(12)
C31A H31A 1.0000
C32A H32A 0.9800
C32A H32B 0.9800
C32A H32C 0.9800
C33A H33A 0.9800
C33A H33B 0.9800
C33A H33C 0.9800
C19B C20B 1.3900
C19B C24B 1.3900
C20B C21B 1.3900
C20B C25B 1.490(10)
C21B C22B 1.3900
C21B H21B 0.9500
C22B C23B 1.3900
C22B C28B 1.555(12)
C23B C24B 1.3900
C23B H23B 0.9500
C24B C31B 1.555(12)
C25B C27B 1.532(8)
C25B C26B 1.542(10)
C25B H25B 1.0000
C26B H26D 0.9800
C26B H26E 0.9800
C26B H26F 0.9800
C27B H27D 0.9800
C27B H27E 0.9800
C27B H27F 0.9800
C28B C30B 1.44(3)
C28B C29B 1.501(17)
C28B H28B 1.0000
C29B H29D 0.9800
C29B H29E 0.9800
C29B H29F 0.9800
C30B H30D 0.9800
C30B H30E 0.9800
C30B H30F 0.9800
C31B C33B 1.525(8)
C31B C32B 1.532(13)
C31B H31B 1.0000
C32B H32D 0.9800
C32B H32E 0.9800
C32B H32F 0.9800
C33B H33D 0.9800
C33B H33E 0.9800
C33B H33F 0.9800
C34 H34A 0.9800
C34 H34B 0.9800
C34 H34C 0.9800
C35 H35A 0.9800
C35 H35B 0.9800
C35 H35C 0.9800
C36 H36A 0.9800
C36 H36B 0.9800
C36 H36C 0.9800
C37A C38A 1.3900
C37A C42A 1.3900
C37A H37A 0.9500
C38A C39A 1.3900
C38A H38A 0.9500
C39A C40A 1.3900
C39A H39A 0.9500
C40A C41A 1.3900
C40A H40A 0.9500
C41A C42A 1.3900
C41A H41A 0.9500
C42A H42A 0.9500
C37B C38B 1.3900
C37B C42B 1.3900
C37B H37B 0.9500
C38B C39B 1.3900
C38B H38B 0.9500
C39B C40B 1.3900
C39B H39B 0.9500
C40B C41B 1.3900
C40B H40B 0.9500
C41B C42B 1.3900
C41B H41B 0.9500
C42B H42B 0.9500
C37C C38C 1.3900
C37C C42C 1.3900
C37C H37C 0.9500
C38C C39C 1.3900
C38C H38C 0.9500
C39C C40C 1.3900
C39C H39C 0.9500
C40C C41C 1.3900
C40C H40C 0.9500
C41C C42C 1.3900
C41C H41C 0.9500
C42C H42C 0.9500

loop_
_geom_torsion_atom_site_label_1
_geom_torsion_atom_site_label_2
_geom_torsion_atom_site_label_3
_geom_torsion_atom_site_label_4
_geom_torsion
Cl1 Bi1 N1 C1 -134.97(17)
Cl2 Bi1 N1 C1 130.14(17)
Cl1 Bi1 N1 Si1 44.21(19)
Cl2 Bi1 N1 Si1 -50.69(19)
C1 N1 Si1 C18 -9.5(3)
Bi1 N1 Si1 C18 171.4(2)
C1 N1 Si1 C17 -129.7(3)
Bi1 N1 Si1 C17 51.2(3)
C1 N1 Si1 C16 109.3(2)
Bi1 N1 Si1 C16 -69.8(2)
Si1 N1 C1 C2 90.3(3)
Bi1 N1 C1 C2 -90.4(3)
Si1 N1 C1 C6 -90.5(3)
Bi1 N1 C1 C6 88.8(3)
C6 C1 C2 C3 0.9(4)
N1 C1 C2 C3 -179.9(3)
C6 C1 C2 C7 -177.7(3)
N1 C1 C2 C7 1.6(4)
C1 C2 C3 C4 -0.7(5)
C7 C2 C3 C4 177.9(3)
C2 C3 C4 C5 0.2(5)
C2 C3 C4 C10 -179.7(3)
C3 C4 C5 C6 0.2(5)
C10 C4 C5 C6 -179.9(3)
C4 C5 C6 C1 0.0(5)
C4 C5 C6 C13 -178.8(3)
C2 C1 C6 C5 -0.5(4)
N1 C1 C6 C5 -179.8(3)
C2 C1 C6 C13 178.2(3)
N1 C1 C6 C13 -1.1(4)
C3 C2 C7 C8 -70.9(4)
C1 C2 C7 C8 107.6(3)
C3 C2 C7 C9 53.3(4)
C1 C2 C7 C9 -128.2(3)
C3 C4 C10 C12 128.0(3)
C5 C4 C10 C12 -51.9(4)
C3 C4 C10 C11 -107.3(3)
C5 C4 C10 C11 72.8(4)
C5 C6 C13 C14 -59.0(4)
C1 C6 C13 C14 122.3(3)
C5 C6 C13 C15 64.7(4)
C1 C6 C13 C15 -114.0(3)
Cl3 Bi2 N2 C19A -160.6(4)
Cl4 Bi2 N2 C19A 109.0(4)
Cl3 Bi2 N2 C19B -154.4(6)
Cl4 Bi2 N2 C19B 115.3(6)
Cl3 Bi2 N2 Si2 25.91(18)
Cl4 Bi2 N2 Si2 -64.47(17)
C19A N2 Si2 C34 117.1(5)
C19B N2 Si2 C34 110.3(7)
Bi2 N2 Si2 C34 -70.0(2)
C19A N2 Si2 C35 -121.9(5)
C19B N2 Si2 C35 -128.6(7)
Bi2 N2 Si2 C35 51.1(2)
C19A N2 Si2 C36 -4.0(5)
C19B N2 Si2 C36 -10.8(7)
Bi2 N2 Si2 C36 168.91(18)
C19B N2 C19A C20A -168(8)
Si2 N2 C19A C20A 93.9(6)
Bi2 N2 C19A C20A -80.3(6)
C19B N2 C19A C24A 10(8)
Si2 N2 C19A C24A -88.0(6)
Bi2 N2 C19A C24A 97.8(5)
C24A C19A C20A C21A 1.1(8)
N2 C19A C20A C21A 179.2(7)
C24A C19A C20A C25A -179.0(5)
N2 C19A C20A C25A -0.9(9)
C19A C20A C21A C22A 0.9(9)
C25A C20A C21A C22A -179.0(5)
C20A C21A C22A C23A -0.9(9)
C20A C21A C22A C28A 177.8(6)
C21A C22A C23A C24A -1.2(9)
C28A C22A C23A C24A -179.9(6)
C22A C23A C24A C19A 3.1(8)
C22A C23A C24A C31A -176.6(6)
C20A C19A C24A C23A -3.0(8)
N2 C19A C24A C23A 178.9(7)
C20A C19A C24A C31A 176.7(6)
N2 C19A C24A C31A -1.4(9)
C21A C20A C25A C27A 58.3(17)
C19A C20A C25A C27A -121.7(17)
C21A C20A C25A C26A -63(2)
C19A C20A C25A C26A 117(2)
C23A C22A C28A C30A 101(3)
C21A C22A C28A C30A -78(3)
C23A C22A C28A C29A -35.5(17)
C21A C22A C28A C29A 145.9(15)
C23A C24A C31A C33A -66.3(10)
C19A C24A C31A C33A 114.1(9)
C23A C24A C31A C32A 59(3)
C19A C24A C31A C32A -121(3)
C19A N2 C19B C20B 4(7)
Si2 N2 C19B C20B 89.8(7)
Bi2 N2 C19B C20B -90.0(5)
C19A N2 C19B C24B -167(8)
Si2 N2 C19B C24B -81.7(6)
Bi2 N2 C19B C24B 98.5(5)
C24B C19B C20B C21B 0.0
N2 C19B C20B C21B -171.5(8)
C24B C19B C20B C25B 178.5(5)
N2 C19B C20B C25B 7.1(8)
C19B C20B C21B C22B 0.0
C25B C20B C21B C22B -178.6(4)
C20B C21B C22B C23B 0.0
C20B C21B C22B C28B 179.4(5)
C21B C22B C23B C24B 0.0
C28B C22B C23B C24B -179.4(4)
C22B C23B C24B C19B 0.0
C22B C23B C24B C31B -179.6(5)
C20B C19B C24B C23B 0.0
N2 C19B C24B C23B 171.5(8)
C20B C19B C24B C31B 179.6(5)
N2 C19B C24B C31B -8.9(8)
C19B C20B C25B C27B -123(3)
C21B C20B C25B C27B 56(3)
C19B C20B C25B C26B 108(4)
C21B C20B C25B C26B -74(4)
C21B C22B C28B C30B -27(4)
C23B C22B C28B C30B 153(4)
C21B C22B C28B C29B 103(3)
C23B C22B C28B C29B -77(3)
C23B C24B C31B C33B -63.4(15)
C19B C24B C31B C33B 117.0(15)
C23B C24B C31B C32B 57(4)
C19B C24B C31B C32B -123(4)
C42A C37A C38A C39A 0.0
C37A C38A C39A C40A 0.0
C38A C39A C40A C41A 0.0
C39A C40A C41A C42A 0.0
C40A C41A C42A C37A 0.0
C38A C37A C42A C41A 0.0
C42B C37B C38B C39B 0.0
C37B C38B C39B C40B 0.0
C38B C39B C40B C41B 0.0
C39B C40B C41B C42B 0.0
C40B C41B C42B C37B 0.0
C38B C37B C42B C41B 0.0
C42C C37C C38C C39C 0.0
C37C C38C C39C C40C 0.0
C38C C39C C40C C41C 0.0
C39C C40C C41C C42C 0.0
C40C C41C C42C C37C 0.0
C38C C37C C42C C41C 0.0
